data_7212365
loop_
_publ_author_name
'Raihan, Mustafa J.'
'Kavala, Veerababurao'
'Kuo, Chun-Wei'
'Raju, B. Rama'
'Yao, Ching-Fa'

_publ_section_title
;
 &#x2018;On-water&#x2019; synthesis of chromeno-isoxazoles mediated by
 [hydroxy(tosyloxy)iodo]benzene (HTIB)
;
_journal_issue 6
_journal_name_full 'Green Chemistry'
_journal_page_first 1090
_journal_paper_doi 10.1039/b926085d
_journal_volume 12
_journal_year 2010
_chemical_formula_moiety 'C11 H13 N O5'
_chemical_formula_sum 'C11 H13 N O5'
_chemical_formula_weight 239.22
_chemical_name_systematic
;
?
;
_space_group_IT_number 19
_symmetry_cell_setting orthorhombic
_symmetry_space_group_name_Hall 'P 2ac 2ab'
_symmetry_space_group_name_H-M 'P 21 21 21'
_atom_sites_solution_hydrogens geom
_atom_sites_solution_primary direct
_atom_sites_solution_secondary difmap
_audit_creation_method SHELXL-97
_cell_angle_alpha 90.00
_cell_angle_beta 90.00
_cell_angle_gamma 90.00
_cell_formula_units_Z 4
_cell_length_a 8.4490(8)
_cell_length_b 11.2583(12)
_cell_length_c 12.0738(12)
_cell_measurement_reflns_used 0
_cell_measurement_temperature 296(2)
_cell_measurement_theta_max 0
_cell_measurement_theta_min 0
_cell_volume 1148.5(2)
_computing_molecular_graphics 'Ortep-3 for Windows (Farrugia, 1997)'
_computing_publication_material 'WinGX publication routines (Farrugia, 1999)'
_computing_structure_refinement 'SHELXL-97 (Sheldrick, 1997)'
_computing_structure_solution 'SHELXS-86 (Sheldrick, 1986)'
_diffrn_ambient_temperature 296(2)
_diffrn_measured_fraction_theta_full 0.985
_diffrn_measured_fraction_theta_max 0.985
_diffrn_radiation_monochromator graphite
_diffrn_radiation_source 'fine-focus sealed tube'
_diffrn_radiation_type MoK\a
_diffrn_radiation_wavelength 0.71073
_diffrn_reflns_av_R_equivalents 0.0285
_diffrn_reflns_av_sigmaI/netI 0.0413
_diffrn_reflns_limit_h_max 10
_diffrn_reflns_limit_h_min -7
_diffrn_reflns_limit_k_max 7
_diffrn_reflns_limit_k_min -13
_diffrn_reflns_limit_l_max 14
_diffrn_reflns_limit_l_min -11
_diffrn_reflns_number 3809
_diffrn_reflns_theta_full 25.02
_diffrn_reflns_theta_max 25.02
_diffrn_reflns_theta_min 2.94
_exptl_absorpt_coefficient_mu 0.110
_exptl_absorpt_correction_T_max 0.9656
_exptl_absorpt_correction_T_min 0.9418
_exptl_absorpt_correction_type multi-scan
_exptl_crystal_colour colorless
_exptl_crystal_density_diffrn 1.384
_exptl_crystal_density_method 'not measured'
_exptl_crystal_description prism
_exptl_crystal_F_000 504
_exptl_crystal_size_max 0.55
_exptl_crystal_size_mid 0.45
_exptl_crystal_size_min 0.32
_refine_diff_density_max 0.101
_refine_diff_density_min -0.190
_refine_diff_density_rms 0.033
_refine_ls_abs_structure_details 'Flack H D (1983), Acta Cryst. A39, 876-881'
_refine_ls_abs_structure_Flack -0.8(13)
_refine_ls_extinction_method none
_refine_ls_goodness_of_fit_ref 1.044
_refine_ls_matrix_type full
_refine_ls_number_parameters 154
_refine_ls_number_reflns 1957
_refine_ls_number_restraints 0
_refine_ls_restrained_S_all 1.044
_refine_ls_R_factor_all 0.0500
_refine_ls_R_factor_gt 0.0366
_refine_ls_shift/su_max 0.000
_refine_ls_shift/su_mean 0.000
_refine_ls_structure_factor_coef Fsqd
_refine_ls_weighting_details 'calc w=1/[\s^2^(Fo^2^)+(0.0457P)^2^+0.0167P] where P=(Fo^2^+2Fc^2^)/3'
_refine_ls_weighting_scheme calc
_refine_ls_wR_factor_gt 0.0819
_refine_ls_wR_factor_ref 0.0885
_reflns_number_gt 1604
_reflns_number_total 1957
_reflns_threshold_expression >2sigma(I)
_cod_data_source_file b926085d.txt
_cod_data_source_block a10098
_cod_database_code 7212365

loop_
_symmetry_equiv_pos_as_xyz
'x, y, z'
'-x+1/2, -y, z+1/2'
'-x, y+1/2, -z+1/2'
'x+1/2, -y+1/2, -z'

loop_
_atom_site_label
_atom_site_type_symbol
_atom_site_fract_x
_atom_site_fract_y
_atom_site_fract_z
_atom_site_U_iso_or_equiv
_atom_site_adp_type
_atom_site_occupancy
_atom_site_symmetry_multiplicity
_atom_site_calc_flag
_atom_site_refinement_flags
C1 C 1.1179(3) 0.3397(2) 0.6993(2) 0.0649(6) Uani 1 1 d .
H1 H 1.1445 0.2665 0.6690 0.078 Uiso 1 1 calc R
C2 C 1.0966(3) 0.35988(19) 0.80759(18) 0.0551(5) Uani 1 1 d .
C3 C 1.0987(3) 0.2857(2) 0.9107(2) 0.0707(6) Uani 1 1 d .
H3A H 1.0601 0.2064 0.8945 0.085 Uiso 1 1 calc R
H3B H 1.2060 0.2792 0.9386 0.085 Uiso 1 1 calc R
C4 C 1.0494(2) 0.45866(18) 1.01652(16) 0.0544(5) Uani 1 1 d .
H4 H 1.1593 0.4608 1.0425 0.065 Uiso 1 1 calc R
C5 C 1.0222(2) 0.54312(18) 0.91933(16) 0.0506(5) Uani 1 1 d .
H5 H 1.0870 0.6148 0.9273 0.061 Uiso 1 1 calc R
C6 C 1.0585(2) 0.48108(18) 0.81231(16) 0.0511(5) Uani 1 1 d .
C7 C 0.8032(2) 0.56447(18) 1.03480(15) 0.0490(5) Uani 1 1 d .
H7 H 0.7071 0.5160 1.0394 0.059 Uiso 1 1 calc R
C8 C 0.9362(2) 0.5085(2) 1.10163(17) 0.0572(6) Uani 1 1 d .
H8 H 0.8991 0.4490 1.1549 0.069 Uiso 1 1 calc R
C9 C 0.8963(3) 0.7004(2) 1.16397(16) 0.0572(5) Uani 1 1 d .
C10 C 0.9746(3) 0.8158(2) 1.1378(2) 0.0832(8) Uani 1 1 d .
H10A H 1.0543 0.8322 1.1924 0.125 Uiso 1 1 calc R
H10B H 0.8972 0.8782 1.1383 0.125 Uiso 1 1 calc R
H10C H 1.0228 0.8113 1.0659 0.125 Uiso 1 1 calc R
C11 C 0.8218(3) 0.6964(2) 1.2772(2) 0.0800(7) Uani 1 1 d .
H11A H 0.9008 0.7124 1.3323 0.120 Uiso 1 1 calc R
H11B H 0.7773 0.6191 1.2897 0.120 Uiso 1 1 calc R
H11C H 0.7397 0.7552 1.2818 0.120 Uiso 1 1 calc R
N1 N 1.0567(2) 0.53232(17) 0.71516(15) 0.0662(5) Uani 1 1 d .
O1 O 1.0954(2) 0.43952(16) 0.64043(12) 0.0714(5) Uani 1 1 d .
O2 O 0.99936(19) 0.34125(13) 0.99196(12) 0.0622(4) Uani 1 1 d .
O3 O 0.85705(16) 0.57198(12) 0.92353(11) 0.0543(4) Uani 1 1 d .
O4 O 0.77782(17) 0.67623(13) 1.08140(12) 0.0675(4) Uani 1 1 d .
O5 O 1.01016(17) 0.60766(15) 1.15244(12) 0.0696(5) Uani 1 1 d .

loop_
_atom_site_aniso_label
_atom_site_aniso_U_11
_atom_site_aniso_U_22
_atom_site_aniso_U_33
_atom_site_aniso_U_23
_atom_site_aniso_U_13
_atom_site_aniso_U_12
C1 0.0546(14) 0.0568(15) 0.0832(16) -0.0144(12) 0.0050(12) -0.0026(10)
C2 0.0433(12) 0.0524(13) 0.0695(13) -0.0106(11) -0.0045(10) 0.0027(9)
C3 0.0751(15) 0.0525(14) 0.0845(15) -0.0059(13) -0.0153(13) 0.0154(12)
C4 0.0491(13) 0.0549(14) 0.0593(11) -0.0058(10) -0.0157(10) 0.0063(10)
C5 0.0450(12) 0.0453(12) 0.0616(11) -0.0032(10) -0.0004(10) -0.0067(9)
C6 0.0438(12) 0.0489(12) 0.0607(12) -0.0027(10) 0.0014(9) -0.0050(9)
C7 0.0441(11) 0.0516(13) 0.0512(10) -0.0013(9) -0.0037(9) -0.0042(9)
C8 0.0584(14) 0.0595(14) 0.0537(11) 0.0024(10) -0.0103(10) 0.0008(11)
C9 0.0446(11) 0.0690(15) 0.0579(11) -0.0171(11) -0.0022(10) -0.0011(10)
C10 0.0737(16) 0.091(2) 0.0851(16) -0.0125(14) 0.0101(14) -0.0223(15)
C11 0.0683(15) 0.105(2) 0.0661(12) -0.0086(14) 0.0084(12) -0.0059(14)
N1 0.0761(13) 0.0581(12) 0.0644(10) -0.0005(10) 0.0108(9) -0.0035(10)
O1 0.0743(11) 0.0751(12) 0.0647(9) -0.0125(9) 0.0149(8) -0.0099(9)
O2 0.0738(10) 0.0459(9) 0.0670(9) 0.0028(7) -0.0107(8) 0.0060(7)
O3 0.0522(8) 0.0591(10) 0.0515(7) 0.0043(7) -0.0026(6) 0.0112(6)
O4 0.0590(8) 0.0710(11) 0.0726(9) -0.0243(8) -0.0198(8) 0.0127(8)
O5 0.0546(9) 0.0874(11) 0.0667(9) -0.0260(8) -0.0175(8) 0.0095(8)

loop_
_atom_type_symbol
_atom_type_description
_atom_type_scat_dispersion_real
_atom_type_scat_dispersion_imag
_atom_type_scat_source
C C 0.0033 0.0016 'International Tables Vol C Tables 4.2.6.8 and 6.1.1.4'
H H 0.0000 0.0000 'International Tables Vol C Tables 4.2.6.8 and 6.1.1.4'
N N 0.0061 0.0033 'International Tables Vol C Tables 4.2.6.8 and 6.1.1.4'
O O 0.0106 0.0060 'International Tables Vol C Tables 4.2.6.8 and 6.1.1.4'

loop_
_geom_angle_atom_site_label_1
_geom_angle_atom_site_label_2
_geom_angle_atom_site_label_3
_geom_angle
C2 C1 O1 110.9(2)
C2 C1 H1 124.6
O1 C1 H1 124.6
C1 C2 C6 103.6(2)
C1 C2 C3 135.6(2)
C6 C2 C3 120.7(2)
O2 C3 C2 108.55(18)
O2 C3 H3A 110.0
C2 C3 H3A 110.0
O2 C3 H3B 110.0
C2 C3 H3B 110.0
H3A C3 H3B 108.4
O2 C4 C8 107.41(18)
O2 C4 C5 111.99(16)
C8 C4 C5 101.30(16)
O2 C4 H4 111.9
C8 C4 H4 111.9
C5 C4 H4 111.9
O3 C5 C6 109.56(16)
O3 C5 C4 105.08(16)
C6 C5 C4 109.94(16)
O3 C5 H5 110.7
C6 C5 H5 110.7
C4 C5 H5 110.7
N1 C6 C2 113.29(19)
N1 C6 C5 124.40(19)
C2 C6 C5 122.3(2)
O4 C7 O3 112.15(16)
O4 C7 C8 105.88(15)
O3 C7 C8 106.86(16)
O4 C7 H7 110.6
O3 C7 H7 110.6
C8 C7 H7 110.6
O5 C8 C4 107.91(17)
O5 C8 C7 103.22(17)
C4 C8 C7 105.11(16)
O5 C8 H8 113.3
C4 C8 H8 113.3
C7 C8 H8 113.3
O5 C9 O4 105.25(15)
O5 C9 C10 108.50(18)
O4 C9 C10 109.07(19)
O5 C9 C11 110.4(2)
O4 C9 C11 109.43(17)
C10 C9 C11 113.81(19)
C9 C10 H10A 109.5
C9 C10 H10B 109.5
H10A C10 H10B 109.5
C9 C10 H10C 109.5
H10A C10 H10C 109.5
H10B C10 H10C 109.5
C9 C11 H11A 109.5
C9 C11 H11B 109.5
H11A C11 H11B 109.5
C9 C11 H11C 109.5
H11A C11 H11C 109.5
H11B C11 H11C 109.5
C6 N1 O1 104.07(17)
C1 O1 N1 108.17(16)
C4 O2 C3 111.99(17)
C7 O3 C5 109.36(14)
C7 O4 C9 110.06(15)
C8 O5 C9 108.74(15)

loop_
_geom_bond_atom_site_label_1
_geom_bond_atom_site_label_2
_geom_bond_distance
C1 C2 1.339(3)
C1 O1 1.343(3)
C1 H1 0.9300
C2 C6 1.403(3)
C2 C3 1.499(3)
C3 O2 1.435(3)
C3 H3A 0.9700
C3 H3B 0.9700
C4 O2 1.419(2)
C4 C8 1.512(3)
C4 C5 1.528(3)
C4 H4 0.9800
C5 O3 1.434(3)
C5 C6 1.500(3)
C5 H5 0.9800
C6 N1 1.307(3)
C7 O4 1.395(2)
C7 O3 1.421(2)
C7 C8 1.520(3)
C7 H7 0.9800
C8 O5 1.419(3)
C8 H8 0.9800
C9 O5 1.427(3)
C9 O4 1.439(2)
C9 C10 1.492(3)
C9 C11 1.506(3)
C10 H10A 0.9600
C10 H10B 0.9600
C10 H10C 0.9600
C11 H11A 0.9600
C11 H11B 0.9600
C11 H11C 0.9600
N1 O1 1.419(2)
